data_8000141
loop_
_publ_author_name
'Bai, Fenghua'
'Su, Haiquan'
'Chang, Fei'

_publ_section_title
;
 A Dimeric Cerium(III) Acetylacetonate Complex Containing Intramolecular
 and Intermolecular Hydrogen Bond
;
_journal_issue 9
_journal_name_full 'Chemistry Letters'
_journal_page_first 1104
_journal_paper_doi 10.1246/cl.2007.1104
_journal_volume 36
_journal_year 2007
_chemical_formula_sum 'C25 H37 Ce O10'
_chemical_formula_weight 637.67
_space_group_IT_number 14
_symmetry_cell_setting monoclinic
_symmetry_space_group_name_Hall '-P 2ybc'
_symmetry_space_group_name_H-M 'P 1 21/c 1'
_atom_sites_solution_hydrogens geom
_atom_sites_solution_primary direct
_atom_sites_solution_secondary difmap
_audit_creation_method SHELXL-97
_cell_angle_alpha 90.00
_cell_angle_beta 95.58(3)
_cell_angle_gamma 90.00
_cell_formula_units_Z 4
_cell_length_a 14.778(3)
_cell_length_b 11.618(2)
_cell_length_c 17.513(4)
_cell_measurement_reflns_used 142
_cell_measurement_temperature 293(2)
_cell_measurement_theta_max 27.485
_cell_measurement_theta_min 3.395
_cell_volume 2992.6(11)
_computing_cell_refinement 'HKL Scalepack (Otwinowski & Minor, 1997)'
_computing_data_collection 'KappaCCD (Nonius B. V., 1998)'
_computing_data_reduction 'HKL Denzo (Otwinowski & Minor, 1997) & maXus (Mackay et al., 1998)'
_computing_molecular_graphics 'Bruker SHELXTL V5.1 (Sheldrick, 1998)'
_computing_publication_material 'SHELXL-97 (Sheldrick, 1997)'
_computing_structure_refinement 'SHELXL-97 (Sheldrick, 1997)'
_computing_structure_solution 'SHELXS-97 (Sheldrick, 1997)'
_diffrn_ambient_temperature 293(2)
_diffrn_detector_area_resol_mean 0.76
_diffrn_measured_fraction_theta_full 0.997
_diffrn_measured_fraction_theta_max 0.997
_diffrn_measurement_device_type 'NONIUS Kappa CCD'
_diffrn_measurement_method CCD
_diffrn_radiation_monochromator graphite
_diffrn_radiation_source 'fine-focus sealed tube'
_diffrn_radiation_type MoK\a
_diffrn_radiation_wavelength 0.71073
_diffrn_reflns_av_R_equivalents 0.0657
_diffrn_reflns_av_sigmaI/netI 0.1172
_diffrn_reflns_limit_h_max 19
_diffrn_reflns_limit_h_min -19
_diffrn_reflns_limit_k_max 15
_diffrn_reflns_limit_k_min -14
_diffrn_reflns_limit_l_max 22
_diffrn_reflns_limit_l_min -22
_diffrn_reflns_number 13199
_diffrn_reflns_theta_full 27.49
_diffrn_reflns_theta_max 27.49
_diffrn_reflns_theta_min 3.45
_diffrn_standards_decay_% none
_exptl_absorpt_coefficient_mu 1.569
_exptl_absorpt_correction_type none
_exptl_crystal_colour yellow
_exptl_crystal_density_diffrn 1.415
_exptl_crystal_density_method 'not measured'
_exptl_crystal_description block
_exptl_crystal_F_000 1300
_exptl_crystal_size_max 0.12
_exptl_crystal_size_mid 0.09
_exptl_crystal_size_min 0.06
_refine_diff_density_max 0.897
_refine_diff_density_min -0.573
_refine_diff_density_rms 0.083
_refine_ls_extinction_method none
_refine_ls_goodness_of_fit_ref 0.880
_refine_ls_hydrogen_treatment mixed
_refine_ls_matrix_type full
_refine_ls_number_parameters 337
_refine_ls_number_reflns 6852
_refine_ls_number_restraints 0
_refine_ls_restrained_S_all 0.880
_refine_ls_R_factor_all 0.1143
_refine_ls_R_factor_gt 0.0401
_refine_ls_shift/su_max 0.000
_refine_ls_shift/su_mean 0.000
_refine_ls_structure_factor_coef Fsqd
_refine_ls_weighting_details 'calc w=1/[\s^2^(Fo^2^)+(0.0425P)^2^+0.0000P] where P=(Fo^2^+2Fc^2^)/3'
_refine_ls_weighting_scheme calc
_refine_ls_wR_factor_gt 0.0793
_refine_ls_wR_factor_ref 0.0905
_reflns_number_gt 3517
_reflns_number_total 6852
_reflns_threshold_expression >2sigma(I)
_cod_data_source_file 36-1104sup1.cif
_cod_data_source_block complex_1
_cod_original_cell_volume 2992.7(10)
_cod_original_sg_symbol_H-M P2(1)/c
_cod_database_code 8000141

loop_
_symmetry_equiv_pos_as_xyz
'x, y, z'
'-x, y+1/2, -z+1/2'
'-x, -y, -z'
'x, -y-1/2, z-1/2'

loop_
_atom_site_label
_atom_site_type_symbol
_atom_site_fract_x
_atom_site_fract_y
_atom_site_fract_z
_atom_site_U_iso_or_equiv
_atom_site_adp_type
_atom_site_occupancy
_atom_site_symmetry_multiplicity
_atom_site_calc_flag
_atom_site_refinement_flags
Ce1 Ce 0.236009(15) 0.38909(2) 0.936050(13) 0.04482(10) Uani 1 1 d .
O1 O 0.3141(2) 0.2308(3) 0.8758(2) 0.0764(10) Uani 1 1 d .
O2 O 0.34877(19) 0.4687(3) 0.85914(19) 0.0736(10) Uani 1 1 d .
O3 O 0.1534(2) 0.3470(3) 0.81082(19) 0.0661(9) Uani 1 1 d .
O4 O 0.16213(18) 0.5655(3) 0.87830(18) 0.0616(8) Uani 1 1 d .
O5 O 0.32428(18) 0.5294(2) 1.01989(17) 0.0573(8) Uani 1 1 d .
O6 O 0.14572(17) 0.4538(3) 1.03880(16) 0.0559(8) Uani 1 1 d .
O7 O 0.33510(18) 0.2800(3) 1.03655(16) 0.0580(8) Uani 1 1 d .
O8 O 0.5053(2) 0.3693(3) 1.0712(3) 0.0994(12) Uani 1 1 d .
H8 H 0.4502 0.3765 1.0621 0.149 Uiso 1 1 calc R
O9 O 0.11769(18) 0.2430(3) 0.95679(16) 0.0585(8) Uani 1 1 d .
O10 O -0.0321(2) 0.3099(3) 1.0236(2) 0.0878(11) Uani 1 1 d .
H10 H -0.0687 0.3371 1.0509 0.132 Uiso 1 1 calc R
C1 C 0.3544(5) 0.1041(6) 0.7791(4) 0.148(3) Uani 1 1 d .
H1A H 0.3877 0.0568 0.8171 0.221 Uiso 1 1 calc R
H1B H 0.3883 0.1116 0.7353 0.221 Uiso 1 1 calc R
H1C H 0.2966 0.0691 0.7638 0.221 Uiso 1 1 calc R
C2 C 0.3398(4) 0.2203(6) 0.8121(4) 0.0884(18) Uani 1 1 d .
C3 C 0.3703(4) 0.3148(8) 0.7699(4) 0.113(2) Uani 1 1 d .
H3 H 0.3911 0.2987 0.7226 0.135 Uiso 1 1 calc R
C4 C 0.3719(4) 0.4367(8) 0.7949(4) 0.115(3) Uani 1 1 d .
C5 C 0.4034(4) 0.5243(6) 0.7419(3) 0.114(2) Uani 1 1 d .
H5A H 0.3537 0.5740 0.7246 0.171 Uiso 1 1 calc R
H5B H 0.4256 0.4866 0.6987 0.171 Uiso 1 1 calc R
H5C H 0.4514 0.5690 0.7683 0.171 Uiso 1 1 calc R
C6 C 0.1241(4) 0.3325(6) 0.6766(3) 0.1026(19) Uani 1 1 d .
H6A H 0.0684 0.2901 0.6771 0.154 Uiso 1 1 calc R
H6B H 0.1726 0.2806 0.6681 0.154 Uiso 1 1 calc R
H6C H 0.1177 0.3886 0.6361 0.154 Uiso 1 1 calc R
C7 C 0.1444(4) 0.3901(7) 0.7494(3) 0.099(2) Uani 1 1 d .
C8 C 0.1412(3) 0.5216(7) 0.7476(4) 0.105(2) Uani 1 1 d .
H8A H 0.1321 0.5547 0.6991 0.126 Uiso 1 1 calc R
C9 C 0.1503(4) 0.5996(5) 0.8100(3) 0.0767(16) Uani 1 1 d .
C10 C 0.1275(4) 0.7190(5) 0.7908(3) 0.104(2) Uani 1 1 d .
H10A H 0.0627 0.7267 0.7813 0.156 Uiso 1 1 calc R
H10B H 0.1554 0.7408 0.7457 0.156 Uiso 1 1 calc R
H10C H 0.1494 0.7679 0.8327 0.156 Uiso 1 1 calc R
C11 C 0.3952(3) 0.6510(5) 1.1162(3) 0.0889(17) Uani 1 1 d .
H11A H 0.4502 0.6229 1.0977 0.133 Uiso 1 1 calc R
H11B H 0.4000 0.6457 1.1711 0.133 Uiso 1 1 calc R
H11C H 0.3859 0.7298 1.1010 0.133 Uiso 1 1 calc R
C12 C 0.3148(3) 0.5785(4) 1.0822(3) 0.0555(12) Uani 1 1 d .
C13 C 0.2386(3) 0.5727(4) 1.1222(3) 0.0645(13) Uani 1 1 d .
H13 H 0.2410 0.6125 1.1684 0.077 Uiso 1 1 calc R
C14 C 0.1585(3) 0.5128(4) 1.0998(3) 0.0559(12) Uani 1 1 d .
C15 C 0.0803(3) 0.5204(4) 1.1481(3) 0.0807(16) Uani 1 1 d .
H15A H 0.0306 0.5602 1.1201 0.121 Uiso 1 1 calc R
H15B H 0.0989 0.5616 1.1945 0.121 Uiso 1 1 calc R
H15C H 0.0612 0.4442 1.1605 0.121 Uiso 1 1 calc R
C16 C 0.3136(3) 0.0774(4) 1.0334(3) 0.0897(18) Uani 1 1 d .
H16A H 0.2763 0.0702 1.0751 0.135 Uiso 1 1 calc R
H16B H 0.3515 0.0105 1.0317 0.135 Uiso 1 1 calc R
H16C H 0.2755 0.0840 0.9860 0.135 Uiso 1 1 calc R
C17 C 0.3722(3) 0.1828(4) 1.0451(3) 0.0588(12) Uani 1 1 d .
C18 C 0.4653(3) 0.1695(4) 1.0645(3) 0.0620(12) Uani 1 1 d .
H18 H 0.4875 0.0947 1.0693 0.074 Uiso 1 1 calc R
C19 C 0.5266(3) 0.2568(5) 1.0771(3) 0.0663(14) Uani 1 1 d .
C20 C 0.6253(3) 0.2343(5) 1.1006(4) 0.107(2) Uani 1 1 d .
H20A H 0.6602 0.3013 1.0904 0.160 Uiso 1 1 calc R
H20B H 0.6454 0.1702 1.0720 0.160 Uiso 1 1 calc R
H20C H 0.6336 0.2169 1.1544 0.160 Uiso 1 1 calc R
C21 C 0.1088(3) 0.0832(4) 0.8710(3) 0.0735(15) Uani 1 1 d .
H21A H 0.1058 0.1205 0.8219 0.110 Uiso 1 1 calc R
H21B H 0.0743 0.0131 0.8665 0.110 Uiso 1 1 calc R
H21C H 0.1710 0.0660 0.8881 0.110 Uiso 1 1 calc R
C22 C 0.0698(3) 0.1618(4) 0.9283(2) 0.0541(11) Uani 1 1 d .
C23 C -0.0199(3) 0.1446(4) 0.9462(3) 0.0605(13) Uani 1 1 d .
H23 H -0.0492 0.0784 0.9268 0.073 Uiso 1 1 calc R
C24 C -0.0675(3) 0.2148(4) 0.9889(3) 0.0545(12) Uani 1 1 d .
C25 C -0.1663(3) 0.1884(4) 0.9993(3) 0.0822(16) Uani 1 1 d .
H25A H -0.1690 0.1284 1.0368 0.123 Uiso 1 1 calc R
H25B H -0.1971 0.1636 0.9513 0.123 Uiso 1 1 calc R
H25C H -0.1952 0.2563 1.0165 0.123 Uiso 1 1 calc R

loop_
_atom_site_aniso_label
_atom_site_aniso_U_11
_atom_site_aniso_U_22
_atom_site_aniso_U_33
_atom_site_aniso_U_23
_atom_site_aniso_U_13
_atom_site_aniso_U_12
Ce1 0.04253(14) 0.04931(16) 0.04212(16) -0.00286(14) 0.00160(10) -0.00391(12)
O1 0.076(2) 0.086(3) 0.069(2) -0.016(2) 0.0131(19) 0.0127(18)
O2 0.061(2) 0.109(3) 0.052(2) -0.015(2) 0.0153(17) -0.0216(19)
O3 0.067(2) 0.078(2) 0.051(2) 0.0028(18) -0.0087(16) -0.0102(17)
O4 0.0601(18) 0.073(2) 0.051(2) 0.0067(18) 0.0042(16) 0.0079(16)
O5 0.0556(18) 0.059(2) 0.057(2) -0.0108(18) 0.0020(15) -0.0107(15)
O6 0.0586(18) 0.0584(19) 0.0513(19) -0.0134(17) 0.0085(15) -0.0096(15)
O7 0.0567(18) 0.056(2) 0.060(2) 0.0039(16) -0.0045(15) -0.0030(16)
O8 0.077(2) 0.107(3) 0.114(3) 0.004(3) 0.009(2) -0.006(2)
O9 0.0593(18) 0.057(2) 0.059(2) -0.0093(17) 0.0079(15) -0.0172(16)
O10 0.091(3) 0.081(3) 0.092(3) 0.005(2) 0.011(2) 0.004(2)
C1 0.143(6) 0.165(8) 0.136(6) -0.079(5) 0.018(5) 0.060(5)
C2 0.082(4) 0.102(5) 0.084(5) -0.018(4) 0.021(4) 0.000(3)
C3 0.069(4) 0.194(8) 0.076(5) -0.038(6) 0.011(3) -0.021(5)
C4 0.067(4) 0.198(8) 0.077(5) -0.011(5) 0.000(3) -0.061(5)
C5 0.100(4) 0.169(7) 0.077(4) 0.007(4) 0.030(4) -0.049(4)
C6 0.116(5) 0.134(5) 0.055(4) -0.007(4) -0.006(3) -0.027(4)
C7 0.070(4) 0.166(7) 0.058(4) 0.018(5) -0.011(3) -0.051(4)
C8 0.072(4) 0.149(7) 0.092(5) 0.049(5) -0.004(3) -0.008(4)
C9 0.081(4) 0.092(5) 0.056(4) -0.001(4) 0.003(3) 0.016(3)
C10 0.135(5) 0.079(4) 0.099(5) 0.043(4) 0.014(4) 0.019(4)
C11 0.070(3) 0.095(4) 0.099(4) -0.037(4) -0.007(3) -0.024(3)
C12 0.058(3) 0.046(3) 0.059(3) -0.002(2) -0.012(3) -0.005(2)
C13 0.077(3) 0.066(3) 0.051(3) -0.017(3) 0.007(3) -0.007(3)
C14 0.065(3) 0.046(3) 0.057(3) -0.004(2) 0.008(3) -0.006(2)
C15 0.095(4) 0.078(4) 0.073(4) -0.021(3) 0.032(3) -0.022(3)
C16 0.078(4) 0.066(4) 0.121(5) 0.007(3) -0.010(3) -0.011(3)
C17 0.066(3) 0.050(3) 0.059(3) 0.006(3) 0.001(2) -0.006(3)
C18 0.060(3) 0.046(3) 0.081(4) 0.013(3) 0.008(3) -0.001(3)
C19 0.062(3) 0.061(4) 0.078(4) 0.016(3) 0.015(3) 0.010(3)
C20 0.048(3) 0.101(5) 0.171(7) 0.014(4) 0.009(3) 0.002(3)
C21 0.079(3) 0.062(3) 0.079(4) -0.025(3) 0.003(3) -0.005(3)
C22 0.061(3) 0.044(3) 0.055(3) 0.002(2) -0.005(2) -0.008(2)
C23 0.056(3) 0.052(3) 0.071(3) -0.006(3) -0.004(2) -0.017(2)
C24 0.053(3) 0.044(3) 0.064(3) -0.001(2) -0.008(2) -0.008(2)
C25 0.053(3) 0.083(4) 0.110(5) 0.010(3) 0.002(3) -0.016(3)

loop_
_atom_type_symbol
_atom_type_description
_atom_type_scat_dispersion_real
_atom_type_scat_dispersion_imag
_atom_type_scat_source
C C 0.0033 0.0016 'International Tables Vol C Tables 4.2.6.8 and 6.1.1.4'
H H 0.0000 0.0000 'International Tables Vol C Tables 4.2.6.8 and 6.1.1.4'
O O 0.0106 0.0060 'International Tables Vol C Tables 4.2.6.8 and 6.1.1.4'
Ce Ce -0.2486 2.6331 'International Tables Vol C Tables 4.2.6.8 and 6.1.1.4'

loop_
_geom_angle_atom_site_label_1
_geom_angle_atom_site_label_2
_geom_angle_atom_site_label_3
_geom_angle
O2 Ce1 O3 83.60(11)
O2 Ce1 O6 137.77(11)
O3 Ce1 O6 117.18(10)
O2 Ce1 O1 70.77(12)
O3 Ce1 O1 71.40(11)
O6 Ce1 O1 148.44(11)
O2 Ce1 O5 74.20(10)
O3 Ce1 O5 148.02(11)
O6 Ce1 O5 69.96(9)
O1 Ce1 O5 120.23(10)
O2 Ce1 O9 150.64(10)
O3 Ce1 O9 72.48(10)
O6 Ce1 O9 70.29(9)
O1 Ce1 O9 85.34(11)
O5 Ce1 O9 134.33(9)
O2 Ce1 O4 76.02(11)
O3 Ce1 O4 68.93(11)
O6 Ce1 O4 78.34(10)
O1 Ce1 O4 130.21(11)
O5 Ce1 O4 83.35(10)
O9 Ce1 O4 109.51(10)
O2 Ce1 O7 101.29(10)
O3 Ce1 O7 136.82(10)
O6 Ce1 O7 87.85(10)
O1 Ce1 O7 70.07(11)
O5 Ce1 O7 71.34(10)
O9 Ce1 O7 85.64(9)
O4 Ce1 O7 154.14(10)
C2 O1 Ce1 131.9(4)
C4 O2 Ce1 130.0(4)
C7 O3 Ce1 137.0(4)
C9 O4 Ce1 131.4(3)
C12 O5 Ce1 136.0(3)
C14 O6 Ce1 137.3(3)
C17 O7 Ce1 138.7(3)
C19 O8 H8 109.5
C22 O9 Ce1 146.4(3)
C24 O10 H10 109.5
C2 C1 H1A 109.5
C2 C1 H1B 109.5
H1A C1 H1B 109.5
C2 C1 H1C 109.5
H1A C1 H1C 109.5
H1B C1 H1C 109.5
O1 C2 C3 122.8(6)
O1 C2 C1 121.0(6)
C3 C2 C1 115.6(6)
C2 C3 C4 125.6(6)
C2 C3 H3 117.2
C4 C3 H3 117.2
O2 C4 C5 119.0(8)
O2 C4 C3 123.1(6)
C5 C4 C3 117.9(7)
C4 C5 H5A 109.5
C4 C5 H5B 109.5
H5A C5 H5B 109.5
C4 C5 H5C 109.5
H5A C5 H5C 109.5
H5B C5 H5C 109.5
C7 C6 H6A 109.5
C7 C6 H6B 109.5
H6A C6 H6B 109.5
C7 C6 H6C 109.5
H6A C6 H6C 109.5
H6B C6 H6C 109.5
O3 C7 C6 127.0(7)
O3 C7 C8 116.3(6)
C6 C7 C8 116.2(6)
C9 C8 C7 128.6(6)
C9 C8 H8A 115.7
C7 C8 H8A 115.7
O4 C9 C8 121.8(6)
O4 C9 C10 121.8(5)
C8 C9 C10 115.4(6)
C9 C10 H10A 109.5
C9 C10 H10B 109.5
H10A C10 H10B 109.5
C9 C10 H10C 109.5
H10A C10 H10C 109.5
H10B C10 H10C 109.5
C12 C11 H11A 109.5
C12 C11 H11B 109.5
H11A C11 H11B 109.5
C12 C11 H11C 109.5
H11A C11 H11C 109.5
H11B C11 H11C 109.5
O5 C12 C13 125.7(4)
O5 C12 C11 116.2(4)
C13 C12 C11 118.1(4)
C12 C13 C14 126.3(4)
C12 C13 H13 116.8
C14 C13 H13 116.8
O6 C14 C13 124.0(4)
O6 C14 C15 116.5(4)
C13 C14 C15 119.4(4)
C14 C15 H15A 109.5
C14 C15 H15B 109.5
H15A C15 H15B 109.5
C14 C15 H15C 109.5
H15A C15 H15C 109.5
H15B C15 H15C 109.5
C17 C16 H16A 109.5
C17 C16 H16B 109.5
H16A C16 H16B 109.5
C17 C16 H16C 109.5
H16A C16 H16C 109.5
H16B C16 H16C 109.5
O7 C17 C18 122.5(4)
O7 C17 C16 118.5(4)
C18 C17 C16 119.0(5)
C19 C18 C17 125.5(4)
C19 C18 H18 117.2
C17 C18 H18 117.2
O8 C19 C18 124.3(4)
O8 C19 C20 113.8(5)
C18 C19 C20 121.8(5)
C19 C20 H20A 109.5
C19 C20 H20B 109.5
H20A C20 H20B 109.5
C19 C20 H20C 109.5
H20A C20 H20C 109.5
H20B C20 H20C 109.5
C22 C21 H21A 109.5
C22 C21 H21B 109.5
H21A C21 H21B 109.5
C22 C21 H21C 109.5
H21A C21 H21C 109.5
H21B C21 H21C 109.5
O9 C22 C23 121.8(4)
O9 C22 C21 118.9(4)
C23 C22 C21 119.3(4)
C24 C23 C22 126.2(4)
C24 C23 H23 116.9
C22 C23 H23 116.9
O10 C24 C23 123.2(4)
O10 C24 C25 116.6(4)
C23 C24 C25 120.2(4)
C24 C25 H25A 109.5
C24 C25 H25B 109.5
H25A C25 H25B 109.5
C24 C25 H25C 109.5
H25A C25 H25C 109.5
H25B C25 H25C 109.5

loop_
_geom_bond_atom_site_label_1
_geom_bond_atom_site_label_2
_geom_bond_distance
Ce1 O2 2.426(3)
Ce1 O3 2.453(3)
Ce1 O6 2.460(3)
Ce1 O1 2.462(3)
Ce1 O5 2.478(3)
Ce1 O9 2.489(3)
Ce1 O4 2.490(3)
Ce1 O7 2.519(3)
O1 C2 1.219(6)
O2 C4 1.263(7)
O3 C7 1.182(6)
O4 C9 1.257(6)
O5 C12 1.252(5)
O6 C14 1.268(5)
O7 C17 1.258(5)
O8 C19 1.346(5)
O8 H8 0.8200
O9 C22 1.253(5)
O10 C24 1.342(5)
O10 H10 0.8200
C1 C2 1.493(8)
C1 H1A 0.9600
C1 H1B 0.9600
C1 H1C 0.9600
C2 C3 1.420(9)
C3 C4 1.483(10)
C3 H3 0.9300
C4 C5 1.482(8)
C5 H5A 0.9600
C5 H5B 0.9600
C5 H5C 0.9600
C6 C7 1.446(7)
C6 H6A 0.9600
C6 H6B 0.9600
C6 H6C 0.9600
C7 C8 1.529(9)
C8 C9 1.416(8)
C8 H8A 0.9300
C9 C10 1.458(7)
C10 H10A 0.9600
C10 H10B 0.9600
C10 H10C 0.9600
C11 C12 1.529(6)
C11 H11A 0.9600
C11 H11B 0.9600
C11 H11C 0.9600
C12 C13 1.384(6)
C13 C14 1.396(6)
C13 H13 0.9300
C14 C15 1.500(6)
C15 H15A 0.9600
C15 H15B 0.9600
C15 H15C 0.9600
C16 C17 1.503(6)
C16 H16A 0.9600
C16 H16B 0.9600
C16 H16C 0.9600
C17 C18 1.394(6)
C18 C19 1.364(6)
C18 H18 0.9300
C19 C20 1.500(6)
C20 H20A 0.9600
C20 H20B 0.9600
C20 H20C 0.9600
C21 C22 1.512(6)
C21 H21A 0.9600
C21 H21B 0.9600
C21 H21C 0.9600
C22 C23 1.406(6)
C23 C24 1.350(6)
C23 H23 0.9300
C24 C25 1.521(6)
C25 H25A 0.9600
C25 H25B 0.9600
C25 H25C 0.9600

loop_
_geom_hbond_atom_site_label_D
_geom_hbond_atom_site_label_H
_geom_hbond_atom_site_label_A
_geom_hbond_distance_DH
_geom_hbond_distance_HA
_geom_hbond_distance_DA
_geom_hbond_angle_DHA
_geom_hbond_site_symmetry_A
O8 H8 O7 0.82 2.05 2.735(4) 140.9 .
O10 H10 O4 0.82 2.25 3.064(5) 172.5 3_567

loop_
_geom_torsion_atom_site_label_1
_geom_torsion_atom_site_label_2
_geom_torsion_atom_site_label_3
_geom_torsion_atom_site_label_4
_geom_torsion
O2 Ce1 O1 C2 -39.5(5)
O3 Ce1 O1 C2 50.1(5)
O6 Ce1 O1 C2 162.0(4)
O5 Ce1 O1 C2 -97.1(5)
O9 Ce1 O1 C2 123.1(5)
O4 Ce1 O1 C2 11.4(5)
O7 Ce1 O1 C2 -149.8(5)
O3 Ce1 O2 C4 -34.3(6)
O6 Ce1 O2 C4 -158.3(5)
O1 Ce1 O2 C4 38.2(5)
O5 Ce1 O2 C4 169.0(6)
O9 Ce1 O2 C4 0.9(7)
O4 Ce1 O2 C4 -104.1(6)
O7 Ce1 O2 C4 102.3(6)
O2 Ce1 O3 C7 -33.9(6)
O6 Ce1 O3 C7 107.4(6)
O1 Ce1 O3 C7 -105.7(6)
O5 Ce1 O3 C7 11.9(7)
O9 Ce1 O3 C7 163.3(6)
O4 Ce1 O3 C7 43.5(6)
O7 Ce1 O3 C7 -133.6(6)
O2 Ce1 O4 C9 51.8(4)
O3 Ce1 O4 C9 -36.6(4)
O6 Ce1 O4 C9 -162.0(4)
O1 Ce1 O4 C9 2.7(5)
O5 Ce1 O4 C9 127.1(4)
O9 Ce1 O4 C9 -98.0(4)
O7 Ce1 O4 C9 138.9(4)
O2 Ce1 O5 C12 165.7(4)
O3 Ce1 O5 C12 117.9(4)
O6 Ce1 O5 C12 8.4(4)
O1 Ce1 O5 C12 -138.4(4)
O9 Ce1 O5 C12 -22.5(5)
O4 Ce1 O5 C12 88.4(4)
O7 Ce1 O5 C12 -86.2(4)
O2 Ce1 O6 C14 -42.4(5)
O3 Ce1 O6 C14 -154.7(4)
O1 Ce1 O6 C14 106.6(4)
O5 Ce1 O6 C14 -8.8(4)
O9 Ce1 O6 C14 148.2(4)
O4 Ce1 O6 C14 -95.9(4)
O7 Ce1 O6 C14 62.1(4)
O2 Ce1 O7 C17 -85.2(4)
O3 Ce1 O7 C17 7.4(5)
O6 Ce1 O7 C17 136.3(4)
O1 Ce1 O7 C17 -20.7(4)
O5 Ce1 O7 C17 -154.1(4)
O9 Ce1 O7 C17 65.9(4)
O4 Ce1 O7 C17 -166.4(4)
O2 Ce1 O9 C22 -9.3(6)
O3 Ce1 O9 C22 27.6(5)
O6 Ce1 O9 C22 156.1(5)
O1 Ce1 O9 C22 -44.3(5)
O5 Ce1 O9 C22 -173.1(5)
O4 Ce1 O9 C22 86.9(5)
O7 Ce1 O9 C22 -114.6(5)
Ce1 O1 C2 C3 32.2(8)
Ce1 O1 C2 C1 -157.4(4)
O1 C2 C3 C4 -2.6(10)
C1 C2 C3 C4 -173.5(6)
Ce1 O2 C4 C5 148.7(4)
Ce1 O2 C4 C3 -32.2(9)
C2 C3 C4 O2 2.9(10)
C2 C3 C4 C5 -178.1(5)
Ce1 O3 C7 C6 152.5(4)
Ce1 O3 C7 C8 -36.3(8)
O3 C7 C8 C9 2.0(9)
C6 C7 C8 C9 174.1(5)
Ce1 O4 C9 C8 29.1(8)
Ce1 O4 C9 C10 -163.1(4)
C7 C8 C9 O4 -0.5(9)
C7 C8 C9 C10 -169.1(5)
Ce1 O5 C12 C13 -6.4(7)
Ce1 O5 C12 C11 173.7(3)
O5 C12 C13 C14 -1.0(8)
C11 C12 C13 C14 178.8(5)
Ce1 O6 C14 C13 7.0(7)
Ce1 O6 C14 C15 -175.2(3)
C12 C13 C14 O6 0.8(8)
C12 C13 C14 C15 -176.9(4)
Ce1 O7 C17 C18 124.6(4)
Ce1 O7 C17 C16 -55.1(6)
O7 C17 C18 C19 0.5(8)
C16 C17 C18 C19 -179.7(5)
C17 C18 C19 O8 -1.1(8)
C17 C18 C19 C20 177.8(5)
Ce1 O9 C22 C23 -144.4(4)
Ce1 O9 C22 C21 33.5(7)
O9 C22 C23 C24 6.0(7)
C21 C22 C23 C24 -171.8(5)
C22 C23 C24 O10 -3.5(8)
C22 C23 C24 C25 176.3(4)
